data_2012141
loop_
_publ_author_name
'Zakaria, Choudhury M.'
'Ferguson, George'
'Lough, Alan J.'
'Glidewell, Christopher'

_publ_section_title
;
 Hydrogen-bonded adducts of ferrocene-1,1'-diylbis(diphenylmethanol):
 monomeric and dimeric 1:1 adducts with 1,2-bis(4-pyridyl)ethane and
 1,2-diaminoethane
;
_journal_issue 8
_journal_name_full 'Acta Crystallographica Section C'
_journal_page_first 914
_journal_page_last 917
_journal_paper_doi 10.1107/S010827010100837X
_journal_volume 57
_journal_year 2001
_chemical_formula_moiety '[Fe (C18 H15 O )], C2 H8 N2'
_chemical_formula_sum 'C38 H38 Fe N2 O2'
_chemical_formula_weight 610.55
_chemical_name_systematic
;
Ferrocene-1,1'-diylbis(diphenylmethanol)--1,2-diaminoethane (1/1)
;
_space_group_IT_number 2
_symmetry_cell_setting triclinic
_symmetry_space_group_name_Hall '-P 1'
_symmetry_space_group_name_H-M 'P -1'
_cell_angle_alpha 82.3495(8)
_cell_angle_beta 84.4918(8)
_cell_angle_gamma 73.4846(8)
_cell_formula_units_Z 4
_cell_length_a 9.8551(2)
_cell_length_b 11.7183(2)
_cell_length_c 27.6810(5)
_cell_measurement_reflns_used 12683
_cell_measurement_temperature 150(2)
_cell_measurement_theta_max 27.5
_cell_measurement_theta_min 2.7
_cell_volume 3031.88(10)
_computing_cell_refinement 'DENZO-SMN (Otwinowski & Minor, 1997)'
_computing_data_collection 'Collect (Nonius, 1997-2000)'
_computing_data_reduction DENZO-SMN
_computing_molecular_graphics 'PLATON (Spek, 2001)'
_computing_publication_material 'SHELXL97 and PRPKAPPA (Ferguson, 1999)'
_computing_structure_refinement 'SHELXL97 (Sheldrick, 1997)'
_computing_structure_solution 'SHELXS97 (Sheldrick, 1997)'
_diffrn_ambient_temperature 150(2)
_diffrn_measured_fraction_theta_full .991
_diffrn_measured_fraction_theta_max .991
_diffrn_measurement_device_type Kappa-CCD
_diffrn_measurement_method '\f scans, and \w scans with \k offsets'
_diffrn_radiation_monochromator graphite
_diffrn_radiation_source 'fine-focus sealed X-ray tube'
_diffrn_radiation_type 'Mo K\a'
_diffrn_radiation_wavelength .71073
_diffrn_reflns_av_R_equivalents .088
_diffrn_reflns_av_sigmaI/netI .1135
_diffrn_reflns_limit_h_max 12
_diffrn_reflns_limit_h_min 0
_diffrn_reflns_limit_k_max 15
_diffrn_reflns_limit_k_min -14
_diffrn_reflns_limit_l_max 35
_diffrn_reflns_limit_l_min -35
_diffrn_reflns_number 39122
_diffrn_reflns_theta_full 27.52
_diffrn_reflns_theta_max 27.5
_diffrn_reflns_theta_min 2.7
_diffrn_standards_decay_% negligible
_exptl_absorpt_coefficient_mu .535
_exptl_absorpt_correction_T_max .873
_exptl_absorpt_correction_T_min .848
_exptl_absorpt_correction_type multi-scan
_exptl_absorpt_process_details '(DENZO-SMN; Otwinowski & Minor, 1997)'
_exptl_crystal_colour orange
_exptl_crystal_density_diffrn 1.338
_exptl_crystal_density_method 'not measured'
_exptl_crystal_description block
_exptl_crystal_F_000 1288
_exptl_crystal_size_max .32
_exptl_crystal_size_mid .28
_exptl_crystal_size_min .26
_refine_diff_density_max .38
_refine_diff_density_min -.42
_refine_ls_extinction_method none
_refine_ls_goodness_of_fit_ref .984
_refine_ls_hydrogen_treatment constr
_refine_ls_matrix_type full
_refine_ls_number_parameters 795
_refine_ls_number_reflns 13826
_refine_ls_number_restraints 9
_refine_ls_restrained_S_all .984
_refine_ls_R_factor_all .1148
_refine_ls_R_factor_gt .0500
_refine_ls_shift/su_max <0.001
_refine_ls_shift/su_mean .000
_refine_ls_structure_factor_coef Fsqd
_refine_ls_weighting_details 'w=1/[\s^2^(Fo^2^)+(0.0430P)^2^] where P=(Fo^2^+2Fc^2^)/3'
_refine_ls_weighting_scheme calc
_refine_ls_wR_factor_ref .1234
_reflns_number_gt 8093
_reflns_number_total 13826
_reflns_threshold_expression I>2\s(I)
_cod_data_source_file gg1062.cif
_cod_data_source_block II
_cod_depositor_comments
;
The following automatic conversions were performed:

'_exptl_absorpt_correction_type' value 'Multi-scan' changed to
'multi-scan' according to
/home/saulius/struct/CIF-dictionaries/cif_core.dic dictionary named
'cif_core.dic' version 2.4.1 from 2010-06-29.

Automatic conversion script
Id: cif_fix_values 1715 2011-07-08 13:25:40Z adriana 
;
_cod_original_sg_symbol_H-M P-1
_cod_database_code 2012141
_cod_database_fobs_code 2012141

loop_
_symmetry_equiv_pos_as_xyz
'x, y, z'
'-x, -y, -z'

loop_
_atom_site_label
_atom_site_fract_x
_atom_site_fract_y
_atom_site_fract_z
_atom_site_U_iso_or_equiv
_atom_site_adp_type
_atom_site_calc_flag
_atom_site_refinement_flags
_atom_site_occupancy
_atom_site_disorder_assembly
_atom_site_disorder_group
_atom_site_type_symbol
Fe1 .40357(4) .36346(3) .347750(14) .02290(11) Uani d . 1 . . Fe
O11 .1126(2) .37855(14) .44166(7) .0262(4) Uani d . 1 . . O
O12 .0750(2) .58204(15) .38063(7) .0294(5) Uani d . 1 . . O
C11 .1845(3) .2618(2) .42763(10) .0230(6) Uani d . 1 . . C
C12 .1783(3) .6316(2) .35284(10) .0245(6) Uani d . 1 . . C
C111 .3327(3) .2615(2) .40629(10) .0229(6) Uani d . 1 . . C
C112 .4194(3) .1877(2) .37181(10) .0257(6) Uani d . 1 . . C
C113 .5558(3) .2080(2) .36650(10) .0295(7) Uani d . 1 . . C
C114 .5550(3) .2953(2) .39781(10) .0308(7) Uani d . 1 . . C
C115 .4179(3) .3286(2) .42184(10) .0264(6) Uani d . 1 . . C
C121 .2846(3) .5360(2) .32572(10) .0239(6) Uani d . 1 . . C
C122 .2445(3) .4498(2) .30225(10) .0283(7) Uani d . 1 . . C
C123 .3656(3) .3851(2) .27576(10) .0321(7) Uani d . 1 . . C
C124 .4803(3) .4294(2) .28212(10) .0320(7) Uani d . 1 . . C
C125 .4314(3) .5225(2) .31309(10) .0258(6) Uani d . 1 . . C
C131 .1894(3) .1718(2) .47375(10) .0239(6) Uani d . 1 . . C
C132 .0628(3) .1550(3) .49574(11) .0319(7) Uani d . 1 . . C
C133 .0578(3) .0811(3) .53873(11) .0380(8) Uani d . 1 . . C
C134 .1832(3) .0213(3) .56087(11) .0377(8) Uani d . 1 . . C
C135 .3093(3) .0384(3) .54034(11) .0397(8) Uani d . 1 . . C
C136 .3131(3) .1133(2) .49686(10) .0317(7) Uani d . 1 . . C
C141 .0981(3) .2345(2) .38947(10) .0236(6) Uani d . 1 . . C
C142 -.0079(3) .3232(2) .36603(10) .0285(7) Uani d . 1 . . C
C143 -.0818(3) .2971(3) .33056(11) .0344(7) Uani d . 1 . . C
C144 -.0497(3) .1824(3) .31768(11) .0349(7) Uani d . 1 . . C
C145 .0543(3) .0924(3) .34149(11) .0325(7) Uani d . 1 . . C
C146 .1253(3) .1187(2) .37717(10) .0264(6) Uani d . 1 . . C
C151 .0921(3) .7293(2) .31591(10) .0258(6) Uani d . 1 . . C
C152 .1340(3) .7433(2) .26762(11) .0324(7) Uani d . 1 . . C
C153 .0523(3) .8327(3) .23519(12) .0406(8) Uani d . 1 . . C
C154 -.0734(3) .9083(3) .25216(13) .0412(9) Uani d . 1 . . C
C155 -.1164(3) .8951(2) .30077(13) .0389(8) Uani d . 1 . . C
C156 -.0341(3) .8072(2) .33319(11) .0323(7) Uani d . 1 . . C
C161 .2509(3) .6900(2) .38555(10) .0270(7) Uani d . 1 . . C
C162 .3241(3) .7719(2) .36530(11) .0309(7) Uani d . 1 . . C
C163 .3839(3) .8287(2) .39506(12) .0395(8) Uani d . 1 . . C
C164 .3716(3) .8046(3) .44523(13) .0414(9) Uani d . 1 . . C
C165 .3025(3) .7210(3) .46562(12) .0437(9) Uani d . 1 . . C
C166 .2418(3) .6637(3) .43631(11) .0340(7) Uani d . 1 . . C
Fe2 .37640(4) .06863(3) .195217(14) .02341(11) Uani d . 1 . . Fe
O21 .4933(2) .10212(15) .06452(6) .0254(4) Uani d . 1 . . O
O22 .63074(19) -.11735(15) .11437(6) .0271(4) Uani d . 1 . . O
C21 .4444(3) .2080(2) .08943(10) .0246(6) Uani d . 1 . . C
C22 .5795(3) -.1800(2) .15691(10) .0242(6) Uani d . 1 . . C
C211 .3431(3) .1848(2) .13210(10) .0244(6) Uani d . 1 . . C
C212 .2990(3) .2481(2) .17409(10) .0258(6) Uani d . 1 . . C
C213 .1929(3) .2028(2) .20202(11) .0313(7) Uani d . 1 . . C
C214 .1700(3) .1115(2) .17777(10) .0312(7) Uani d . 1 . . C
C215 .2620(3) .1007(2) .13465(10) .0272(7) Uani d . 1 . . C
C221 .5254(3) -.0952(2) .19609(10) .0243(6) Uani d . 1 . . C
C222 .5892(3) -.0050(2) .20404(10) .0267(7) Uani d . 1 . . C
C223 .5210(3) .0481(2) .24620(10) .0287(7) Uani d . 1 . . C
C224 .4150(3) -.0082(2) .26501(10) .0300(7) Uani d . 1 . . C
C225 .4168(3) -.0970(2) .23399(9) .0263(6) Uani d . 1 . . C
C231 .3697(3) .3136(2) .05295(10) .0270(7) Uani d . 1 . . C
C232 .4432(3) .3397(3) .00960(11) .0360(8) Uani d . 1 . . C
C233 .3806(4) .4317(3) -.02505(12) .0438(9) Uani d . 1 . . C
C234 .2440(4) .5009(3) -.01618(12) .0489(10) Uani d . 1 . . C
C235 .1699(4) .4762(3) .02674(12) .0522(10) Uani d . 1 . . C
C236 .2314(4) .3823(3) .06141(11) .0427(9) Uani d . 1 . . C
C241 .5748(3) .2350(2) .10606(10) .0251(6) Uani d . 1 . . C
C242 .5609(3) .3409(2) .12663(10) .0307(7) Uani d . 1 . . C
C243 .6757(3) .3632(3) .14466(11) .0377(8) Uani d . 1 . . C
C244 .8093(3) .2817(3) .14131(12) .0424(8) Uani d . 1 . . C
C245 .8248(3) .1795(3) .11934(12) .0388(8) Uani d . 1 . . C
C246 .7093(3) .1551(2) .10208(11) .0314(7) Uani d . 1 . . C
C251 .7098(3) -.2816(2) .17373(10) .0261(6) Uani d . 1 . . C
C252 .7930(3) -.3504(2) .13907(11) .0321(7) Uani d . 1 . . C
C253 .9109(3) -.4426(2) .15229(12) .0381(8) Uani d . 1 . . C
C254 .9469(3) -.4685(3) .20033(13) .0425(9) Uani d . 1 . . C
C255 .8630(4) -.4018(3) .23542(12) .0435(9) Uani d . 1 . . C
C256 .7454(3) -.3089(2) .22204(11) .0356(8) Uani d . 1 . . C
C261 .4661(3) -.2356(2) .14416(10) .0244(6) Uani d . 1 . . C
C262 .3970(3) -.1963(3) .10060(11) .0331(7) Uani d . 1 . . C
C263 .2947(3) -.2467(3) .08924(13) .0438(9) Uani d . 1 . . C
C264 .2573(3) -.3360(3) .12106(13) .0457(9) Uani d . 1 . . C
C265 .3260(3) -.3762(3) .16431(12) .0389(8) Uani d . 1 . . C
C266 .4293(3) -.3264(2) .17523(11) .0320(7) Uani d . 1 . . C
N1 .1551(2) .4189(2) .53263(8) .0315(6) Uani d D 1 . . N
C2 .3019(3) .4024(3) .54452(11) .0373(8) Uani d D 1 . . C
C3 .3210(3) .4354(3) .59423(10) .0355(7) Uani d D 1 . . C
N4 .2705(3) .3680(3) .63668(9) .0533(8) Uani d D 1 . . N
N51 .2997(3) .0977(2) .00037(9) .0405(7) Uani d PD .744(5) A 1 N
C61 .1492(4) .1211(16) .0148(2) .0523(10) Uani d PD .744(5) A 1 C
C71 .0470(5) .1870(5) -.02434(15) .0460(14) Uani d PD .744(5) A 1 C
N81 .0708(4) .1159(3) -.06569(12) .0435(12) Uani d PD .744(5) A 1 N
N52 .2997(3) .0977(2) .00037(9) .0405(7) Uani d PD .256(5) A 2 N
C62 .1520(9) .120(5) .0190(6) .0523(10) Uani d PD .256(5) A 2 C
C72 .0533(12) .1161(14) -.0195(5) .040 Uiso d PD .256(5) A 2 C
N82 -.0905(12) .1385(11) .0032(4) .070(4) Uiso d PD .256(5) A 2 N
H11 .1359 .3842 .4695 .039 Uiso calc R 1 . . H
H12 .1159 .5172 .3966 .044 Uiso calc R 1 . . H
H112 .3906 .1336 .3551 .031 Uiso calc R 1 . . H
H113 .6335 .1701 .3458 .035 Uiso calc R 1 . . H
H114 .6323 .3258 .4019 .037 Uiso calc R 1 . . H
H115 .3877 .3862 .4446 .032 Uiso calc R 1 . . H
H122 .1525 .4381 .3041 .034 Uiso calc R 1 . . H
H123 .3688 .3223 .2569 .039 Uiso calc R 1 . . H
H124 .5741 .4020 .2682 .038 Uiso calc R 1 . . H
H125 .4871 .5678 .3235 .031 Uiso calc R 1 . . H
H132 -.0232 .1956 .4807 .038 Uiso calc R 1 . . H
H133 -.0303 .0712 .5530 .046 Uiso calc R 1 . . H
H134 .1816 -.0311 .5901 .045 Uiso calc R 1 . . H
H135 .3947 -.0010 .5559 .048 Uiso calc R 1 . . H
H136 .4012 .1242 .4830 .038 Uiso calc R 1 . . H
H142 -.0301 .4028 .3743 .034 Uiso calc R 1 . . H
H143 -.1548 .3587 .3151 .041 Uiso calc R 1 . . H
H144 -.0983 .1651 .2928 .042 Uiso calc R 1 . . H
H145 .0764 .0128 .3332 .039 Uiso calc R 1 . . H
H146 .1947 .0560 .3938 .032 Uiso calc R 1 . . H
H152 .2201 .6914 .2558 .039 Uiso calc R 1 . . H
H153 .0831 .8415 .2017 .049 Uiso calc R 1 . . H
H154 -.1295 .9690 .2303 .049 Uiso calc R 1 . . H
H155 -.2032 .9463 .3124 .047 Uiso calc R 1 . . H
H156 -.0635 .8001 .3669 .039 Uiso calc R 1 . . H
H162 .3334 .7893 .3308 .037 Uiso calc R 1 . . H
H163 .4337 .8846 .3808 .047 Uiso calc R 1 . . H
H164 .4104 .8452 .4655 .050 Uiso calc R 1 . . H
H165 .2962 .7023 .5001 .052 Uiso calc R 1 . . H
H166 .1941 .6065 .4508 .041 Uiso calc R 1 . . H
H21 .4326 .1013 .0453 .038 Uiso calc R 1 . . H
H22 .5708 -.0515 .1074 .041 Uiso calc R 1 . . H
H212 .3346 .3102 .1821 .031 Uiso calc R 1 . . H
H213 .1456 .2293 .2317 .038 Uiso calc R 1 . . H
H214 .1050 .0657 .1883 .037 Uiso calc R 1 . . H
H215 .2682 .0464 .1114 .033 Uiso calc R 1 . . H
H222 .6648 .0161 .1844 .032 Uiso calc R 1 . . H
H223 .5428 .1109 .2596 .034 Uiso calc R 1 . . H
H224 .3536 .0097 .2932 .036 Uiso calc R 1 . . H
H225 .3562 -.1482 .2379 .032 Uiso calc R 1 . . H
H232 .5382 .2937 .0035 .043 Uiso calc R 1 . . H
H233 .4319 .4471 -.0549 .053 Uiso calc R 1 . . H
H234 .2014 .5650 -.0395 .059 Uiso calc R 1 . . H
H235 .0756 .5236 .0329 .063 Uiso calc R 1 . . H
H236 .1787 .3655 .0907 .051 Uiso calc R 1 . . H
H242 .4710 .3985 .1282 .037 Uiso calc R 1 . . H
H243 .6634 .4344 .1594 .045 Uiso calc R 1 . . H
H244 .8884 .2963 .1539 .051 Uiso calc R 1 . . H
H245 .9162 .1247 .1159 .047 Uiso calc R 1 . . H
H246 .7221 .0836 .0875 .038 Uiso calc R 1 . . H
H252 .7688 -.3341 .1060 .038 Uiso calc R 1 . . H
H253 .9676 -.4885 .1281 .046 Uiso calc R 1 . . H
H254 1.0284 -.5315 .2092 .051 Uiso calc R 1 . . H
H255 .8860 -.4196 .2686 .052 Uiso calc R 1 . . H
H256 .6884 -.2634 .2463 .043 Uiso calc R 1 . . H
H262 .4206 -.1344 .0786 .040 Uiso calc R 1 . . H
H263 .2496 -.2198 .0594 .053 Uiso calc R 1 . . H
H264 .1857 -.3694 .1135 .055 Uiso calc R 1 . . H
H265 .3019 -.4379 .1863 .047 Uiso calc R 1 . . H
H266 .4761 -.3551 .2047 .038 Uiso calc R 1 . . H
H1A .1040 .4960 .5355 .047 Uiso calc R 1 . . H
H1B .1162 .3684 .5536 .047 Uiso calc R 1 . . H
H2A .3459 .4511 .5192 .045 Uiso calc R 1 . . H
H2B .3547 .3174 .5426 .045 Uiso calc R 1 . . H
H3A .4233 .4254 .5969 .043 Uiso calc R 1 . . H
H3B .2716 .5213 .5955 .043 Uiso calc R 1 . . H
H4B .3183 .2890 .6371 .080 Uiso calc R 1 . . H
H4A .1762 .3771 .6352 .080 Uiso calc R 1 . . H
H51B .3155 .1626 -.0188 .061 Uiso calc R 1 A 1 H
H51A .3276 .0327 -.0166 .061 Uiso calc R 1 A 1 H
H61A .1288 .1685 .0430 .063 Uiso calc PR .744(5) A 1 H
H61B .1290 .0434 .0262 .063 Uiso calc PR .744(5) A 1 H
H71A -.0520 .1995 -.0107 .055 Uiso calc PR .744(5) A 1 H
H71B .0627 .2663 -.0355 .055 Uiso calc PR .744(5) A 1 H
H81A .0096 .1548 -.0890 .065 Uiso calc PR .744(5) A 1 H
H81B .0559 .0432 -.0553 .065 Uiso calc PR .744(5) A 1 H
H62A .1208 .1998 .0312 .063 Uiso calc PR .256(5) A 2 H
H62B .1448 .0594 .0469 .063 Uiso calc PR .256(5) A 2 H
H72A .0572 .1778 -.0473 .048 Uiso calc PR .256(5) A 2 H
H72B .0825 .0366 -.0318 .048 Uiso calc PR .256(5) A 2 H

loop_
_atom_site_aniso_label
_atom_site_aniso_U_11
_atom_site_aniso_U_22
_atom_site_aniso_U_33
_atom_site_aniso_U_12
_atom_site_aniso_U_13
_atom_site_aniso_U_23
Fe1 .0247(2) .0207(2) .0224(2) -.00531(17) -.00219(17) -.00097(16)
O11 .0320(11) .0202(9) .0250(11) -.0038(8) -.0027(9) -.0046(8)
O12 .0313(11) .0211(10) .0336(12) -.0067(9) .0018(9) .0013(8)
C11 .0236(15) .0201(13) .0248(15) -.0046(11) -.0003(12) -.0043(11)
C12 .0245(15) .0220(13) .0267(15) -.0073(12) -.0021(12) .0009(11)
C111 .0238(15) .0199(13) .0230(15) -.0038(11) -.0016(12) .0004(11)
C112 .0270(16) .0206(14) .0277(16) -.0041(12) -.0026(13) -.0010(12)
C113 .0264(16) .0237(14) .0348(17) -.0047(12) -.0006(13) .0040(12)
C114 .0294(17) .0352(16) .0290(16) -.0136(13) -.0080(13) .0074(13)
C115 .0285(16) .0293(15) .0227(15) -.0106(13) -.0037(12) -.0001(12)
C121 .0276(16) .0203(13) .0219(15) -.0041(12) -.0042(12) .0004(11)
C122 .0297(16) .0263(15) .0272(16) -.0052(13) -.0061(13) .0004(12)
C123 .0447(19) .0230(14) .0243(16) -.0007(14) -.0066(14) -.0032(12)
C124 .0311(17) .0305(16) .0251(16) .0010(13) .0052(13) .0041(12)
C125 .0294(16) .0247(14) .0230(15) -.0090(12) -.0006(12) .0009(11)
C131 .0280(16) .0210(13) .0222(15) -.0057(12) -.0009(12) -.0037(11)
C132 .0266(16) .0348(16) .0312(17) -.0063(13) .0001(13) .0016(13)
C133 .0329(18) .0414(18) .0382(19) -.0138(15) .0034(14) .0053(14)
C134 .046(2) .0301(16) .0286(17) -.0037(15) .0030(15) .0059(13)
C135 .0358(19) .0408(18) .0314(18) .0018(15) -.0005(15) .0070(14)
C136 .0250(16) .0358(16) .0323(17) -.0068(13) .0006(13) -.0017(13)
C141 .0241(15) .0228(14) .0241(15) -.0077(12) .0017(12) -.0029(11)
C142 .0253(15) .0281(15) .0325(17) -.0072(12) -.0009(13) -.0059(12)
C143 .0298(17) .0377(17) .0362(18) -.0118(14) -.0055(14) .0022(14)
C144 .0329(17) .0451(18) .0327(17) -.0189(15) -.0007(14) -.0088(14)
C145 .0358(18) .0325(16) .0347(17) -.0173(14) .0059(14) -.0114(13)
C146 .0243(15) .0220(14) .0316(16) -.0062(12) .0008(13) -.0011(12)
C151 .0284(16) .0183(13) .0312(16) -.0070(12) -.0073(13) .0006(12)
C152 .0351(18) .0300(15) .0314(17) -.0104(14) -.0026(14) .0023(13)
C153 .044(2) .0417(18) .0360(19) -.0150(16) -.0123(16) .0099(14)
C154 .0374(19) .0318(17) .055(2) -.0103(15) -.0253(18) .0089(15)
C155 .0258(17) .0267(16) .064(2) -.0043(13) -.0135(16) -.0025(15)
C156 .0315(17) .0255(15) .0394(18) -.0075(13) -.0021(14) -.0021(13)
C161 .0246(15) .0220(14) .0305(16) .0023(12) -.0054(13) -.0060(12)
C162 .0348(17) .0233(14) .0360(18) -.0094(13) -.0099(14) .0003(13)
C163 .0374(19) .0236(15) .058(2) -.0058(14) -.0171(17) -.0028(15)
C164 .0306(18) .0359(18) .057(2) .0030(15) -.0163(17) -.0198(16)
C165 .041(2) .056(2) .0324(19) -.0023(17) -.0070(16) -.0190(16)
C166 .0300(17) .0379(17) .0304(17) -.0031(14) -.0023(13) -.0040(13)
Fe2 .0233(2) .0227(2) .0225(2) -.00375(17) -.00159(17) -.00177(16)
O21 .0287(11) .0230(9) .0230(10) -.0026(8) -.0027(8) -.0062(8)
O22 .0289(11) .0237(10) .0238(10) -.0021(8) .0013(9) .0010(8)
C21 .0264(15) .0215(13) .0238(15) -.0017(12) -.0042(12) -.0036(11)
C22 .0252(15) .0228(14) .0231(15) -.0052(12) .0004(12) -.0012(11)
C211 .0221(15) .0225(14) .0260(15) -.0003(12) -.0064(12) -.0028(11)
C212 .0279(16) .0234(14) .0233(15) -.0026(12) -.0023(12) -.0019(11)
C213 .0269(16) .0300(15) .0289(16) .0021(13) .0023(13) .0003(13)
C214 .0227(16) .0334(16) .0342(18) -.0062(13) -.0016(13) .0042(13)
C215 .0234(15) .0305(15) .0263(16) -.0050(12) -.0063(12) .0000(12)
C221 .0252(15) .0212(13) .0239(15) -.0016(12) -.0058(12) -.0008(11)
C222 .0265(16) .0264(14) .0260(16) -.0055(12) -.0055(12) .0007(12)
C223 .0302(16) .0270(15) .0281(16) -.0027(13) -.0104(13) -.0057(12)
C224 .0351(18) .0289(15) .0212(15) -.0018(13) -.0042(13) .0009(12)
C225 .0297(16) .0250(14) .0230(15) -.0076(12) -.0030(12) .0027(12)
C231 .0344(17) .0240(14) .0228(15) -.0071(13) -.0061(13) -.0023(12)
C232 .0340(18) .0382(17) .0331(18) -.0079(14) -.0032(14) .0019(14)
C233 .058(2) .0393(18) .0306(18) -.0120(17) -.0072(16) .0081(14)
C234 .072(3) .0334(18) .033(2) -.0020(18) -.0179(19) .0073(15)
C235 .049(2) .050(2) .039(2) .0146(18) -.0098(17) .0000(16)
C236 .047(2) .0439(19) .0239(16) .0071(16) -.0033(15) .0000(14)
C241 .0250(15) .0250(14) .0246(15) -.0070(12) -.0024(12) .0006(11)
C242 .0309(17) .0274(15) .0330(17) -.0073(13) -.0049(14) -.0001(13)
C243 .043(2) .0333(17) .0397(19) -.0140(15) -.0078(16) -.0028(14)
C244 .0380(19) .0422(19) .052(2) -.0173(16) -.0154(17) .0012(16)
C245 .0234(17) .0384(18) .053(2) -.0077(14) -.0052(15) -.0006(16)
C246 .0268(16) .0290(15) .0387(18) -.0079(13) .0001(14) -.0055(13)
C251 .0235(15) .0217(14) .0329(16) -.0061(12) -.0041(13) -.0006(12)
C252 .0294(17) .0282(15) .0364(18) -.0051(13) .0009(14) -.0040(13)
C253 .0335(18) .0250(15) .052(2) -.0026(14) .0064(15) -.0082(14)
C254 .0345(19) .0259(16) .060(2) .0024(14) -.0123(17) .0020(15)
C255 .046(2) .0357(18) .045(2) -.0033(16) -.0171(17) -.0012(15)
C256 .0402(19) .0315(16) .0319(17) -.0030(14) -.0063(15) -.0051(13)
C261 .0215(15) .0207(13) .0286(16) -.0015(12) .0016(12) -.0060(12)
C262 .0322(17) .0344(16) .0323(17) -.0067(14) -.0043(14) -.0060(13)
C263 .039(2) .048(2) .047(2) -.0107(16) -.0160(17) -.0109(17)
C264 .0334(19) .047(2) .063(2) -.0142(16) -.0018(17) -.0199(18)
C265 .042(2) .0335(17) .044(2) -.0140(15) .0047(16) -.0113(15)
C266 .0368(18) .0269(15) .0323(17) -.0076(14) -.0008(14) -.0066(13)
N1 .0291(14) .0323(13) .0321(14) -.0053(11) -.0003(11) -.0080(11)
C2 .0307(18) .0469(18) .0324(18) -.0053(15) -.0020(14) -.0088(14)
C3 .0301(17) .0407(17) .0355(18) -.0071(14) -.0012(14) -.0104(14)
N4 .056(2) .069(2) .0363(17) -.0219(17) -.0049(15) .0027(15)
N51 .0376(16) .0522(16) .0322(15) -.0103(13) -.0037(12) -.0103(13)
C61 .044(2) .081(3) .032(2) -.016(2) -.0002(17) -.015(2)
C71 .040(3) .052(3) .040(3) .001(2) -.011(2) -.010(2)
N81 .047(2) .045(2) .038(2) -.0083(18) -.0078(18) -.0097(17)
N52 .0376(16) .0522(16) .0322(15) -.0103(13) -.0037(12) -.0103(13)
C62 .044(2) .081(3) .032(2) -.016(2) -.0002(17) -.015(2)

loop_
_atom_type_symbol
_atom_type_description
_atom_type_scat_dispersion_real
_atom_type_scat_dispersion_imag
_atom_type_scat_source
C C .0033 .0016 'International Tables Vol C Tables 4.2.6.8 and 6.1.1.4'
H H .0000 .0000 'International Tables Vol C Tables 4.2.6.8 and 6.1.1.4'
Fe Fe .3463 .8444 'International Tables Vol C Tables 4.2.6.8 and 6.1.1.4'
N N .0061 .0033 'International Tables Vol C Tables 4.2.6.8 and 6.1.1.4'
O O .0106 .0060 'International Tables Vol C Tables 4.2.6.8 and 6.1.1.4'

loop_
_geom_angle_atom_site_label_1
_geom_angle_atom_site_label_2
_geom_angle_atom_site_label_3
_geom_angle
_geom_angle_publ_flag
C11 O11 H11 109.5 no
C12 O12 H12 109.5 no
O11 C11 C111 109.0(2) no
O11 C11 C141 107.93(19) no
C111 C11 C141 110.7(2) no
O11 C11 C131 107.3(2) no
C111 C11 C131 111.6(2) no
C141 C11 C131 110.2(2) no
O12 C12 C121 110.2(2) no
O12 C12 C161 110.9(2) no
C121 C12 C161 112.2(2) no
O12 C12 C151 104.3(2) no
C121 C12 C151 109.8(2) no
C161 C12 C151 109.2(2) no
C112 C111 C115 106.6(2) no
C112 C111 C11 128.1(2) no
C115 C111 C11 125.0(2) no
C113 C112 C111 109.0(2) no
C113 C112 H112 125.5 no
C111 C112 H112 125.5 no
C112 C113 C114 107.7(3) no
C112 C113 H113 126.1 no
C114 C113 H113 126.1 no
C115 C114 C113 107.7(3) no
C115 C114 H114 126.1 no
C113 C114 H114 126.1 no
C114 C115 C111 109.0(3) no
C114 C115 H115 125.5 no
C111 C115 H115 125.5 no
C125 C121 C122 107.1(2) no
C125 C121 C12 129.4(2) no
C122 C121 C12 123.1(2) no
C123 C122 C121 108.2(3) no
C123 C122 H122 125.9 no
C121 C122 H122 125.9 no
C124 C123 C122 108.5(2) no
C124 C123 H123 125.8 no
C122 C123 H123 125.8 no
C123 C124 C125 108.1(3) no
C123 C124 H124 125.9 no
C125 C124 H124 125.9 no
C121 C125 C124 108.2(3) no
C121 C125 H125 125.9 no
C124 C125 H125 125.9 no
C136 C131 C132 117.8(3) no
C136 C131 C11 123.2(3) no
C132 C131 C11 118.7(2) no
C133 C132 C131 122.1(3) no
C133 C132 H132 118.9 no
C131 C132 H132 118.9 no
C132 C133 C134 119.2(3) no
C132 C133 H133 120.4 no
C134 C133 H133 120.4 no
C135 C134 C133 119.7(3) no
C135 C134 H134 120.2 no
C133 C134 H134 120.2 no
C134 C135 C136 120.6(3) no
C134 C135 H135 119.7 no
C136 C135 H135 119.7 no
C131 C136 C135 120.5(3) no
C131 C136 H136 119.7 no
C135 C136 H136 119.7 no
C142 C141 C146 117.9(2) no
C142 C141 C11 121.9(2) no
C146 C141 C11 120.2(2) no
C141 C142 C143 120.9(3) no
C141 C142 H142 119.6 no
C143 C142 H142 119.6 no
C144 C143 C142 120.3(3) no
C144 C143 H143 119.8 no
C142 C143 H143 119.8 no
C143 C144 C145 119.3(3) no
C143 C144 H144 120.3 no
C145 C144 H144 120.3 no
C146 C145 C144 120.0(3) no
C146 C145 H145 120.0 no
C144 C145 H145 120.0 no
C145 C146 C141 121.6(2) no
C145 C146 H146 119.2 no
C141 C146 H146 119.2 no
C152 C151 C156 119.1(2) no
C152 C151 C12 122.8(3) no
C156 C151 C12 118.1(3) no
C151 C152 C153 121.1(3) no
C151 C152 H152 119.5 no
C153 C152 H152 119.5 no
C154 C153 C152 119.8(3) no
C154 C153 H153 120.1 no
C152 C153 H153 120.1 no
C155 C154 C153 119.6(3) no
C155 C154 H154 120.2 no
C153 C154 H154 120.2 no
C154 C155 C156 120.7(3) no
C154 C155 H155 119.7 no
C156 C155 H155 119.7 no
C155 C156 C151 119.8(3) no
C155 C156 H156 120.1 no
C151 C156 H156 120.1 no
C162 C161 C166 118.6(3) no
C162 C161 C12 120.7(3) no
C166 C161 C12 120.6(3) no
C163 C162 C161 120.5(3) no
C163 C162 H162 119.7 no
C161 C162 H162 119.7 no
C164 C163 C162 120.6(3) no
C164 C163 H163 119.7 no
C162 C163 H163 119.7 no
C165 C164 C163 119.3(3) no
C165 C164 H164 120.3 no
C163 C164 H164 120.3 no
C164 C165 C166 120.7(3) no
C164 C165 H165 119.6 no
C166 C165 H165 119.6 no
C165 C166 C161 120.1(3) no
C165 C166 H166 119.9 no
C161 C166 H166 119.9 no
C21 O21 H21 109.5 no
C22 O22 H22 109.5 no
O21 C21 C211 108.5(2) no
O21 C21 C241 107.7(2) no
C211 C21 C241 112.2(2) no
O21 C21 C231 108.6(2) no
C211 C21 C231 111.1(2) no
C241 C21 C231 108.7(2) no
O22 C22 C221 109.4(2) no
O22 C22 C261 110.8(2) no
C221 C22 C261 112.4(2) no
O22 C22 C251 104.9(2) no
C221 C22 C251 110.4(2) no
C261 C22 C251 108.8(2) no
C215 C211 C212 106.7(3) no
C215 C211 C21 124.8(2) no
C212 C211 C21 128.2(3) no
C213 C212 C211 108.7(3) no
C213 C212 H212 125.7 no
C211 C212 H212 125.7 no
C214 C213 C212 108.1(3) no
C214 C213 H213 126.0 no
C212 C213 H213 126.0 no
C213 C214 C215 107.7(3) no
C213 C214 H214 126.1 no
C215 C214 H214 126.1 no
C214 C215 C211 108.8(3) no
C214 C215 H215 125.6 no
C211 C215 H215 125.6 no
C222 C221 C225 107.2(2) no
C222 C221 C22 123.8(3) no
C225 C221 C22 128.7(3) no
C223 C222 C221 108.5(3) no
C223 C222 H222 125.7 no
C221 C222 H222 125.7 no
C224 C223 C222 108.4(3) no
C224 C223 H223 125.8 no
C222 C223 H223 125.8 no
C223 C224 C225 107.8(3) no
C223 C224 H224 126.1 no
C225 C224 H224 126.1 no
C221 C225 C224 108.1(3) no
C221 C225 H225 126.0 no
C224 C225 H225 126.0 no
C232 C231 C236 118.6(2) no
C232 C231 C21 118.6(2) no
C236 C231 C21 122.8(3) no
C231 C232 C233 121.2(3) no
C231 C232 H232 119.4 no
C233 C232 H232 119.4 no
C234 C233 C232 120.0(3) no
C234 C233 H233 120.0 no
C232 C233 H233 120.0 no
C235 C234 C233 119.4(3) no
C235 C234 H234 120.3 no
C233 C234 H234 120.3 no
C234 C235 C236 120.9(3) no
C234 C235 H235 119.6 no
C236 C235 H235 119.6 no
C231 C236 C235 119.9(3) no
C231 C236 H236 120.1 no
C235 C236 H236 120.1 no
C246 C241 C242 118.1(3) no
C246 C241 C21 121.6(2) no
C242 C241 C21 120.4(2) no
C243 C242 C241 121.1(3) no
C243 C242 H242 119.4 no
C241 C242 H242 119.4 no
C242 C243 C244 120.3(3) no
C242 C243 H243 119.8 no
C244 C243 H243 119.8 no
C245 C244 C243 118.8(3) no
C245 C244 H244 120.6 no
C243 C244 H244 120.6 no
C244 C245 C246 121.2(3) no
C244 C245 H245 119.4 no
C246 C245 H245 119.4 no
C245 C246 C241 120.4(3) no
C245 C246 H246 119.8 no
C241 C246 H246 119.8 no
C252 C251 C256 118.7(2) no
C252 C251 C22 118.3(2) no
C256 C251 C22 123.0(2) no
C253 C252 C251 120.5(3) no
C253 C252 H252 119.7 no
C251 C252 H252 119.7 no
C254 C253 C252 120.6(3) no
C254 C253 H253 119.7 no
C252 C253 H253 119.7 no
C253 C254 C255 119.3(3) no
C253 C254 H254 120.3 no
C255 C254 H254 120.3 no
C256 C255 C254 120.0(3) no
C256 C255 H255 120.0 no
C254 C255 H255 120.0 no
C255 C256 C251 120.9(3) no
C255 C256 H256 119.6 no
C251 C256 H256 119.6 no
C266 C261 C262 118.0(3) no
C266 C261 C22 121.1(2) no
C262 C261 C22 120.9(3) no
C263 C262 C261 120.7(3) no
C263 C262 H262 119.6 no
C261 C262 H262 119.6 no
C262 C263 C264 120.6(3) no
C262 C263 H263 119.7 no
C264 C263 H263 119.7 no
C263 C264 C265 119.2(3) no
C263 C264 H264 120.4 no
C265 C264 H264 120.4 no
C266 C265 C264 120.0(3) no
C266 C265 H265 120.0 no
C264 C265 H265 120.0 no
C265 C266 C261 121.5(3) no
C265 C266 H266 119.2 no
C261 C266 H266 119.2 no
C2 N1 H1A 109.5 no
C2 N1 H1B 109.5 no
H1A N1 H1B 109.5 no
N1 C2 C3 116.0(2) no
N1 C2 H2A 108.3 no
C3 C2 H2A 108.3 no
N1 C2 H2B 108.3 no
C3 C2 H2B 108.3 no
H2A C2 H2B 107.4 no
N4 C3 C2 116.7(3) no
N4 C3 H3A 108.1 no
C2 C3 H3A 108.1 no
N4 C3 H3B 108.1 no
C2 C3 H3B 108.1 no
H3A C3 H3B 107.3 no
C3 N4 H4B 109.5 no
C3 N4 H4A 109.5 no
H4B N4 H4A 109.5 no
N51 C61 C71 116.3(6) no
N51 C61 H61A 108.2 no
C71 C61 H61A 108.2 no
N51 C61 H61B 108.2 no
C71 C61 H61B 108.2 no
H61A C61 H61B 107.4 no
N81 C71 C61 109.3(6) no
N81 C71 H71A 109.8 no
C61 C71 H71A 109.8 no
N81 C71 H71B 109.8 no
C61 C71 H71B 109.8 no
H71A C71 H71B 108.3 no
C71 N81 H81A 109.5 no
C71 N81 H81B 109.5 no
H81A N81 H81B 109.5 no
C72 C62 H62A 109.0 no
C72 C62 H62B 109.0 no
H62A C62 H62B 107.8 no
N82 C72 C62 108.0(9) no
N82 C72 H72A 110.1 no
C62 C72 H72A 110.1 no
N82 C72 H72B 110.1 no
C62 C72 H72B 110.1 no
H72A C72 H72B 108.4 no

loop_
_geom_bond_atom_site_label_1
_geom_bond_atom_site_label_2
_geom_bond_site_symmetry_2
_geom_bond_distance
_geom_bond_publ_flag
Fe1 C123 . 2.032(3) no
Fe1 C124 . 2.041(3) no
Fe1 C113 . 2.045(2) no
Fe1 C112 . 2.046(3) no
Fe1 C115 . 2.047(3) no
Fe1 C122 . 2.051(2) no
Fe1 C114 . 2.052(3) no
Fe1 C125 . 2.057(3) no
Fe1 C111 . 2.069(3) no
Fe1 C121 . 2.073(2) no
O11 C11 . 1.436(3) no
O11 H11 . .84 no
O12 C12 . 1.425(3) no
O12 H12 . .84 no
C11 C111 . 1.522(4) no
C11 C141 . 1.536(4) no
C11 C131 . 1.539(4) no
C12 C121 . 1.523(4) no
C12 C161 . 1.539(4) no
C12 C151 . 1.543(3) no
C111 C112 . 1.426(4) no
C111 C115 . 1.429(4) no
C112 C113 . 1.422(4) no
C112 H112 . .95 no
C113 C114 . 1.424(4) no
C113 H113 . .95 no
C114 C115 . 1.420(4) no
C114 H114 . .95 no
C115 H115 . .95 no
C121 C125 . 1.424(4) no
C121 C122 . 1.431(4) no
C122 C123 . 1.415(4) no
C122 H122 . .95 no
C123 C124 . 1.405(4) no
C123 H123 . .95 no
C124 C125 . 1.424(4) no
C124 H124 . .95 no
C125 H125 . .95 no
C131 C136 . 1.387(3) no
C131 C132 . 1.389(4) no
C132 C133 . 1.381(4) no
C132 H132 . .95 no
C133 C134 . 1.390(4) no
C133 H133 . .95 no
C134 C135 . 1.373(5) no
C134 H134 . .95 no
C135 C136 . 1.396(4) no
C135 H135 . .95 no
C136 H136 . .95 no
C141 C142 . 1.387(3) no
C141 C146 . 1.389(4) no
C142 C143 . 1.390(4) no
C142 H142 . .95 no
C143 C144 . 1.378(4) no
C143 H143 . .95 no
C144 C145 . 1.388(4) no
C144 H144 . .95 no
C145 C146 . 1.377(4) no
C145 H145 . .95 no
C146 H146 . .95 no
C151 C152 . 1.363(4) no
C151 C156 . 1.402(4) no
C152 C153 . 1.400(4) no
C152 H152 . .95 no
C153 C154 . 1.384(4) no
C153 H153 . .95 no
C154 C155 . 1.374(5) no
C154 H154 . .95 no
C155 C156 . 1.394(4) no
C155 H155 . .95 no
C156 H156 . .95 no
C161 C162 . 1.390(4) no
C161 C166 . 1.398(4) no
C162 C163 . 1.389(4) no
C162 H162 . .95 no
C163 C164 . 1.381(5) no
C163 H163 . .95 no
C164 C165 . 1.379(5) no
C164 H164 . .95 no
C165 C166 . 1.391(4) no
C165 H165 . .95 no
C166 H166 . .95 no
Fe2 C225 . 2.041(3) no
Fe2 C214 . 2.041(3) no
Fe2 C224 . 2.042(3) no
Fe2 C213 . 2.044(3) no
Fe2 C215 . 2.044(2) no
Fe2 C223 . 2.045(3) no
Fe2 C212 . 2.048(2) no
Fe2 C222 . 2.053(3) no
Fe2 C221 . 2.058(2) no
Fe2 C211 . 2.059(3) no
O21 C21 . 1.439(3) no
O21 H21 . .84 no
O22 C22 . 1.431(3) no
O22 H22 . .84 no
C21 C211 . 1.519(4) no
C21 C241 . 1.532(4) no
C21 C231 . 1.544(3) no
C22 C221 . 1.524(4) no
C22 C261 . 1.532(4) no
C22 C251 . 1.544(3) no
C211 C215 . 1.427(4) no
C211 C212 . 1.428(4) no
C212 C213 . 1.423(4) no
C212 H212 . .95 no
C213 C214 . 1.415(4) no
C213 H213 . .95 no
C214 C215 . 1.425(4) no
C214 H214 . .95 no
C215 H215 . .95 no
C221 C222 . 1.425(4) no
C221 C225 . 1.428(4) no
C222 C223 . 1.416(4) no
C222 H222 . .95 no
C223 C224 . 1.412(4) no
C223 H223 . .95 no
C224 C225 . 1.430(4) no
C224 H224 . .95 no
C225 H225 . .95 no
C231 C232 . 1.386(4) no
C231 C236 . 1.388(4) no
C232 C233 . 1.387(4) no
C232 H232 . .95 no
C233 C234 . 1.378(5) no
C233 H233 . .95 no
C234 C235 . 1.375(5) no
C234 H234 . .95 no
C235 C236 . 1.396(4) no
C235 H235 . .95 no
C236 H236 . .95 no
C241 C246 . 1.392(4) no
C241 C242 . 1.400(4) no
C242 C243 . 1.381(4) no
C242 H242 . .95 no
C243 C244 . 1.393(4) no
C243 H243 . .95 no
C244 C245 . 1.378(4) no
C244 H244 . .95 no
C245 C246 . 1.390(4) no
C245 H245 . .95 no
C246 H246 . .95 no
C251 C252 . 1.386(4) no
C251 C256 . 1.388(4) no
C252 C253 . 1.383(4) no
C252 H252 . .95 no
C253 C254 . 1.382(4) no
C253 H253 . .95 no
C254 C255 . 1.386(5) no
C254 H254 . .95 no
C255 C256 . 1.386(4) no
C255 H255 . .95 no
C256 H256 . .95 no
C261 C266 . 1.386(4) no
C261 C262 . 1.401(4) no
C262 C263 . 1.383(4) no
C262 H262 . .95 no
C263 C264 . 1.385(5) no
C263 H263 . .95 no
C264 C265 . 1.392(4) no
C264 H264 . .95 no
C265 C266 . 1.383(4) no
C265 H265 . .95 no
C266 H266 . .95 no
N1 C2 . 1.468(3) no
N1 H1A . .91 no
N1 H1B . .91 no
C2 C3 . 1.520(4) no
C2 H2A . .99 no
C2 H2B . .99 no
C3 N4 . 1.455(3) no
C3 H3A . .99 no
C3 H3B . .99 no
N4 H4B . .91 no
N4 H4A . .91 no
N51 C61 . 1.456(4) no
N51 H51B . .91 no
N51 H51A . .91 no
C61 C71 . 1.526(7) no
C61 H61A . .99 no
C61 H61B . .99 no
C71 N81 . 1.466(4) no
C71 H71A . .99 no
C71 H71B . .99 no
N81 H81A . .91 no
N81 H81B . .91 no
C62 C72 . 1.524(7) no
C62 H62A . .99 no
C62 H62B . .99 no
C72 N82 . 1.461(6) no
C72 H72A . .99 no
C72 H72B . .99 no

loop_
_geom_hbond_atom_site_label_D
_geom_hbond_atom_site_label_H
_geom_hbond_atom_site_label_A
_geom_hbond_site_symmetry_A
_geom_hbond_distance_DH
_geom_hbond_distance_HA
_geom_hbond_distance_DA
_geom_hbond_angle_DHA
_geom_hbond_publ_flag
O11 H11 N1 . .84 1.89 2.715(3) 169 y
O12 H12 O11 . .84 1.92 2.687(2) 152 y
O21 H21 N51 . .84 1.90 2.743(3) 178 y
O22 H22 O21 . .84 2.01 2.790(2) 154 y
N1 H1A O11 2_566 .91 2.31 3.103(3) 146 y
N1 H1B O12 2_566 .91 2.49 3.142(3) 129 y
N4 H4A O12 2_566 .91 2.45 3.358(3) 172 y
N51 H51A O21 2_655 .91 2.43 3.252(3) 151 y

loop_
_geom_torsion_atom_site_label_1
_geom_torsion_atom_site_label_2
_geom_torsion_atom_site_label_3
_geom_torsion_atom_site_label_4
_geom_torsion
_geom_torsion_publ_flag
O11 C11 C111 C112 -153.6(2) y
C131 C11 C111 C112 88.1(3) y
C141 C11 C111 C112 -35.0(3) y
O11 C11 C111 C115 33.8(3) no
C141 C11 C111 C115 152.4(2) no
C131 C11 C111 C115 -84.5(3) no
C115 C111 C112 C113 .5(3) no
C11 C111 C112 C113 -173.2(2) no
C111 C112 C113 C114 .0(3) no
C112 C113 C114 C115 -.4(3) no
C113 C114 C115 C111 .7(3) no
C112 C111 C115 C114 -.8(3) no
C11 C111 C115 C114 173.2(2) no
O12 C12 C121 C125 -147.8(3) no
C161 C12 C121 C125 -23.8(4) no
C151 C12 C121 C125 97.8(3) no
O12 C12 C121 C122 41.0(3) y
C151 C12 C121 C122 -73.4(3) y
C161 C12 C121 C122 165.0(2) y
C125 C121 C122 C123 .0(3) no
C12 C121 C122 C123 172.8(2) no
C121 C122 C123 C124 -.2(3) no
C122 C123 C124 C125 .3(3) no
C122 C121 C125 C124 .2(3) no
C12 C121 C125 C124 -172.1(2) no
C123 C124 C125 C121 -.3(3) no
O11 C11 C131 C136 -109.6(3) no
C111 C11 C131 C136 9.7(4) no
C141 C11 C131 C136 133.1(3) no
O11 C11 C131 C132 65.1(3) no
C111 C11 C131 C132 -175.5(2) no
C141 C11 C131 C132 -52.1(3) no
C136 C131 C132 C133 -1.2(4) no
C11 C131 C132 C133 -176.2(3) no
C131 C132 C133 C134 .0(5) no
C132 C133 C134 C135 1.3(5) no
C133 C134 C135 C136 -1.4(5) no
C132 C131 C136 C135 1.1(4) no
C11 C131 C136 C135 175.9(3) no
C134 C135 C136 C131 .1(5) no
O11 C11 C141 C142 14.3(4) no
C111 C11 C141 C142 -104.9(3) no
C131 C11 C141 C142 131.2(3) no
O11 C11 C141 C146 -166.2(3) no
C111 C11 C141 C146 74.6(3) no
C131 C11 C141 C146 -49.3(3) no
C146 C141 C142 C143 -1.5(4) no
C11 C141 C142 C143 178.0(3) no
C141 C142 C143 C144 -.7(5) no
C142 C143 C144 C145 1.9(5) no
C143 C144 C145 C146 -.8(5) no
C144 C145 C146 C141 -1.5(5) no
C142 C141 C146 C145 2.6(5) no
C11 C141 C146 C145 -176.9(3) no
O12 C12 C151 C152 -134.9(3) no
C121 C12 C151 C152 -16.8(4) no
C161 C12 C151 C152 106.5(3) no
O12 C12 C151 C156 45.5(3) no
C121 C12 C151 C156 163.6(2) no
C161 C12 C151 C156 -73.1(3) no
C156 C151 C152 C153 -.8(4) no
C12 C151 C152 C153 179.6(3) no
C151 C152 C153 C154 -.2(5) no
C152 C153 C154 C155 .3(5) no
C153 C154 C155 C156 .7(5) no
C154 C155 C156 C151 -1.7(4) no
C152 C151 C156 C155 1.7(4) no
C12 C151 C156 C155 -178.7(3) no
O12 C12 C161 C162 -161.7(2) no
C121 C12 C161 C162 74.7(3) no
C151 C12 C161 C162 -47.3(3) no
O12 C12 C161 C166 16.9(3) no
C121 C12 C161 C166 -106.7(3) no
C151 C12 C161 C166 131.3(3) no
C166 C161 C162 C163 -1.6(4) no
C12 C161 C162 C163 177.0(2) no
C161 C162 C163 C164 .0(4) no
C162 C163 C164 C165 1.7(4) no
C163 C164 C165 C166 -1.9(5) no
C164 C165 C166 C161 .3(4) no
C162 C161 C166 C165 1.5(4) no
C12 C161 C166 C165 -177.1(2) no
N1 C2 C3 N4 61.6(4) y
N51 C61 C71 N81 60.5(13) y
O21 C21 C211 C215 -25.6(3) no
C241 C21 C211 C215 -144.4(2) no
C231 C21 C211 C215 93.7(3) no
O21 C21 C211 C212 161.3(2) y
C231 C21 C211 C212 -79.4(3) y
C241 C21 C211 C212 42.5(3) y
C215 C211 C212 C213 .3(3) no
C21 C211 C212 C213 174.3(2) no
C211 C212 C213 C214 -.1(3) no
C212 C213 C214 C215 -.2(3) no
C213 C214 C215 C211 .4(3) no
C212 C211 C215 C214 -.4(3) no
C21 C211 C215 C214 -174.7(2) no
O22 C22 C221 C222 -36.2(3) y
C251 C22 C221 C222 78.7(3) y
C261 C22 C221 C222 -159.7(2) y
O22 C22 C221 C225 151.1(2) no
C261 C22 C221 C225 27.6(3) no
C251 C22 C221 C225 -94.0(3) no
C225 C221 C222 C223 .0(3) no
C22 C221 C222 C223 -174.0(2) no
C221 C222 C223 C224 .2(3) no
C222 C223 C224 C225 -.3(3) no
C222 C221 C225 C224 -.2(3) no
C22 C221 C225 C224 173.4(2) no
C223 C224 C225 C221 .3(3) no
O21 C21 C231 C232 -54.9(3) no
C211 C21 C231 C232 -174.1(3) no
C241 C21 C231 C232 62.0(3) no
O21 C21 C231 C236 124.1(3) no
C211 C21 C231 C236 4.9(4) no
C241 C21 C231 C236 -119.0(3) no
C236 C231 C232 C233 -.5(5) no
C21 C231 C232 C233 178.6(3) no
C231 C232 C233 C234 1.5(5) no
C232 C233 C234 C235 -1.3(5) no
C233 C234 C235 C236 .1(6) no
C232 C231 C236 C235 -.6(5) no
C21 C231 C236 C235 -179.7(3) no
C234 C235 C236 C231 .8(5) no
O21 C21 C241 C246 -8.2(3) no
C211 C21 C241 C246 111.1(3) no
C231 C21 C241 C246 -125.7(3) no
O21 C21 C241 C242 172.9(2) no
C211 C21 C241 C242 -67.8(3) no
C231 C21 C241 C242 55.4(3) no
C246 C241 C242 C243 -3.1(4) no
C21 C241 C242 C243 175.8(3) no
C241 C242 C243 C244 2.0(5) no
C242 C243 C244 C245 .6(5) no
C243 C244 C245 C246 -2.1(5) no
C244 C245 C246 C241 .9(5) no
C242 C241 C246 C245 1.7(4) no
C21 C241 C246 C245 -177.3(3) no
O22 C22 C251 C252 -47.4(3) no
C221 C22 C251 C252 -165.1(3) no
C261 C22 C251 C252 71.1(3) no
O22 C22 C251 C256 134.2(3) no
C221 C22 C251 C256 16.5(4) no
C261 C22 C251 C256 -107.3(3) no
C256 C251 C252 C253 -1.5(4) no
C22 C251 C252 C253 -180.0(3) no
C251 C252 C253 C254 .7(5) no
C252 C253 C254 C255 .5(5) no
C253 C254 C255 C256 -.9(5) no
C254 C255 C256 C251 .1(5) no
C252 C251 C256 C255 1.0(5) no
C22 C251 C256 C255 179.5(3) no
O22 C22 C261 C266 161.9(2) no
C221 C22 C261 C266 -75.4(3) no
C251 C22 C261 C266 47.2(3) no
O22 C22 C261 C262 -17.8(3) no
C221 C22 C261 C262 104.9(3) no
C251 C22 C261 C262 -132.6(3) no
C266 C261 C262 C263 .3(4) no
C22 C261 C262 C263 -180.0(3) no
C261 C262 C263 C264 .8(5) no
C262 C263 C264 C265 -1.2(5) no
C263 C264 C265 C266 .5(5) no
C264 C265 C266 C261 .6(4) no
C262 C261 C266 C265 -1.0(4) no
C22 C261 C266 C265 179.3(3) no
N52 C62 C72 N82 179.5(4) y
